data_4349893
loop_
_publ_author_name
'Khistiaeva, Viktoria V.'
'Melnikov, Alexey S.'
'Slavova, Sofia O.'
'Sizov, Vladimir V.'
'Starova, Galina L.'
'Koshevoy, Igor O.'
'Grachova, Elena V.'

_publ_section_title
;
 Heteroleptic \b-diketonate Ln(iii) complexes decorated with pyridyl
 substituted pyridazine ligands: synthesis, structure and luminescence
 properties
;
_journal_issue 12
_journal_name_full 'Inorganic Chemistry Frontiers'
_journal_page_first 3015
_journal_paper_doi 10.1039/C8QI00712H
_journal_volume 5
_journal_year 2018
_chemical_formula_moiety 'C38 H23 Eu F9 N4 O6 S3'
_chemical_formula_sum 'C38 H23 Eu F9 N4 O6 S3'
_chemical_formula_weight 1050.74
_space_group_crystal_system monoclinic
_space_group_IT_number 13
_space_group_name_Hall '-P 2yc'
_space_group_name_H-M_alt 'P 1 2/c 1'
_atom_sites_solution_hydrogens geom
_atom_sites_solution_primary iterative
_audit_creation_date 2017-01-10
_audit_creation_method
;
Olex2 1.2
(compiled 2016.11.30 svn.r3356 for OlexSys, GUI svn.r5269)
;
_audit_update_record
;
2018-01-23 deposited with the CCDC.
2018-09-19 downloaded from the CCDC.
;
_cell_angle_alpha 90
_cell_angle_beta 93.893(4)
_cell_angle_gamma 90
_cell_formula_units_Z 4
_cell_length_a 24.2613(11)
_cell_length_b 10.2407(5)
_cell_length_c 16.5383(6)
_cell_measurement_reflns_used 9528
_cell_measurement_temperature 100(2)
_cell_measurement_theta_max 29.7680
_cell_measurement_theta_min 3.4050
_cell_volume 4099.5(3)
_computing_cell_refinement
;
CrysAlisPro, Agilent Technologies,
Version 1.171.37.35 (release 13-08-2014 CrysAlis171 .NET)
(compiled Aug 13 2014,18:06:01)
;
_computing_data_collection
;
CrysAlisPro, Agilent Technologies,
Version 1.171.37.35 (release 13-08-2014 CrysAlis171 .NET)
(compiled Aug 13 2014,18:06:01)
;
_computing_data_reduction
;
CrysAlisPro, Agilent Technologies,
Version 1.171.37.35 (release 13-08-2014 CrysAlis171 .NET)
(compiled Aug 13 2014,18:06:01)
;
_computing_molecular_graphics 'Olex2 (Dolomanov et al., 2009)'
_computing_publication_material 'Olex2 (Dolomanov et al., 2009)'
_computing_structure_refinement 'ShelXL (Sheldrick, 2015)'
_computing_structure_solution
;
Superflip (Palatinus & Chapuis, 2007;Palatinus & van der Lee, 2008;
Palatinus et al., 2012)
;
_diffrn_ambient_environment N~2~
_diffrn_ambient_temperature 100(2)
_diffrn_detector 'CCD plate'
_diffrn_detector_area_resol_mean 10.3829
_diffrn_detector_type Atlas
_diffrn_measured_fraction_theta_full 0.9973
_diffrn_measured_fraction_theta_max 0.9973
_diffrn_measurement_details
;
#__ type_ start__ end____ width___ exp.time_
  1 omega  -26.00   93.00   1.0000  125.0000
omega____ theta____ kappa____ phi______ frames
    -       12.8719   19.0000  150.0000 119

#__ type_ start__ end____ width___ exp.time_
  2 omega   46.00   95.00   1.0000  125.0000
omega____ theta____ kappa____ phi______ frames
    -       12.8719 -178.0000    0.0000 49

#__ type_ start__ end____ width___ exp.time_
  3 omega  -53.00   19.00   1.0000  125.0000
omega____ theta____ kappa____ phi______ frames
    -       12.8719  -38.0000  150.0000 72

#__ type_ start__ end____ width___ exp.time_
  4 omega  -20.00    3.00   1.0000  125.0000
omega____ theta____ kappa____ phi______ frames
    -      -11.1536  -99.0000 -180.0000 23
;
_diffrn_measurement_device 'four-circle diffractometer'
_diffrn_measurement_device_type 'SuperNova, Dual, Cu at zero, Atlas'
_diffrn_measurement_method '\w scans'
_diffrn_orient_matrix_UB_11 0.0287513000
_diffrn_orient_matrix_UB_12 -0.0111820000
_diffrn_orient_matrix_UB_13 -0.0014792000
_diffrn_orient_matrix_UB_21 -0.0049711000
_diffrn_orient_matrix_UB_22 -0.0338895000
_diffrn_orient_matrix_UB_23 -0.0372220000
_diffrn_orient_matrix_UB_31 0.0025695000
_diffrn_orient_matrix_UB_32 0.0593760000
_diffrn_orient_matrix_UB_33 -0.0214798000
_diffrn_radiation_monochromator mirror
_diffrn_radiation_probe x-ray
_diffrn_radiation_type 'Mo K\a'
_diffrn_radiation_wavelength 0.71073
_diffrn_reflns_av_R_equivalents 0.0753
_diffrn_reflns_av_unetI/netI 0.0737
_diffrn_reflns_Laue_measured_fraction_full 0.996
_diffrn_reflns_Laue_measured_fraction_max 0.994
_diffrn_reflns_limit_h_max 24
_diffrn_reflns_limit_h_min -31
_diffrn_reflns_limit_k_max 13
_diffrn_reflns_limit_k_min -12
_diffrn_reflns_limit_l_max 21
_diffrn_reflns_limit_l_min -20
_diffrn_reflns_number 26576
_diffrn_reflns_point_group_measured_fraction_full 0.996
_diffrn_reflns_point_group_measured_fraction_max 0.994
_diffrn_reflns_theta_full 25.242
_diffrn_reflns_theta_max 27.499
_diffrn_reflns_theta_min 3.171
_diffrn_source 'SuperNova (Mo) X-ray Source'
_exptl_absorpt_coefficient_mu 1.774
_exptl_absorpt_correction_T_max 1.00000
_exptl_absorpt_correction_T_min 0.84075
_exptl_absorpt_correction_type multi-scan
_exptl_absorpt_process_details
;
CrysAlisPro, Agilent Technologies,
Version 1.171.37.35 (release 13-08-2014 CrysAlis171 .NET)
(compiled Aug 13 2014,18:06:01)
Empirical absorption correction using spherical harmonics,
 implemented in SCALE3 ABSPACK scaling algorithm.
;
_exptl_crystal_colour colorless
_exptl_crystal_density_diffrn 1.702
_exptl_crystal_description prizm
_exptl_crystal_F_000 2076
_exptl_crystal_size_max 0.28
_exptl_crystal_size_mid 0.24
_exptl_crystal_size_min 0.18
_refine_diff_density_max 5.508
_refine_diff_density_min -5.056
_refine_diff_density_rms 0.243
_refine_ls_extinction_method none
_refine_ls_goodness_of_fit_ref 1.166
_refine_ls_hydrogen_treatment constr
_refine_ls_matrix_type full
_refine_ls_number_parameters 460
_refine_ls_number_reflns 9364
_refine_ls_number_restraints 9
_refine_ls_restrained_S_all 1.169
_refine_ls_R_factor_all 0.1165
_refine_ls_R_factor_gt 0.0988
_refine_ls_shift/su_max 0.001
_refine_ls_shift/su_mean 0.000
_refine_ls_structure_factor_coef Fsqd
_refine_ls_weighting_details 'w=1/[\s^2^(Fo^2^)+(0.0487P)^2^+110.8898P] where P=(Fo^2^+2Fc^2^)/3'
_refine_ls_weighting_scheme calc
_refine_ls_wR_factor_gt 0.2146
_refine_ls_wR_factor_ref 0.2257
_reflns_Friedel_coverage 0.000
_reflns_number_gt 7670
_reflns_number_total 9364
_reflns_threshold_expression 'I > 2\s(I)'
_cod_data_source_file c8qi00712h2.cif
_cod_data_source_block hst74a
_cod_database_code 4349893
_chemical_oxdiff_formula 'c38 h22 n4 eu1 o6 s3 f9'
_shelx_space_group_comment
;
The symmetry employed for this shelxl refinement is uniquely defined
by the following loop, which should always be used as a source of
symmetry information in preference to the above space-group names.
They are only intended as comments.
;
_reflns_odcompleteness_completeness 99.73
_reflns_odcompleteness_iscentric 1
_reflns_odcompleteness_theta 26.32
_olex2_refinement_description
;
1. Fixed Uiso
 At 1.2 times of:
  All C(H) groups, All C(H,H) groups, All N(H) groups
2. Restrained distances
 C7-C23
 1.46 with sigma of 0.02
 C7A-C23
 1.46 with sigma of 0.02
 S3A-C6
 1.69 with sigma of 0.02
 C28-C27
 1.46 with sigma of 0.02
3. Restrained planarity
 S1, C35, C3, C2
 with sigma of 0.1
 C35, S1, C1, C2, C3
 with sigma of 0.1
 C35, S1, C1A, C2A, C3A
 with sigma of 0.1
4. Uiso/Uaniso restraints and constraints
Uanis(C27) = Uanis(N4) = Uanis(C9) = Uanis(C10) = Uanis(C11) = Uanis(C12)
Uanis(C35) = Uanis(C3) = Uanis(C2) = Uanis(C2A) = Uanis(C3A) = Uanis(C1) =
Uanis(C1A)
Uanis(C7) = Uanis(C23) = Uanis(C7A) = Uanis(C5) = Uanis(C6)
Uanis(C12) = Uanis(C12A) = Uanis(C27) = Uanis(C27A) = Uanis(N4A) = Uanis(N4) =
Uanis(C9A) = Uanis(C10A) = Uanis(C10) = Uanis(C11A) = Uanis(C11)
Uanis(N2) = Uanis(N3) = Uanis(C28) = Uanis(C13) = Uanis(C14) = Uanis(C29)
Uanis(C31) = Uanis(S2) = Uanis(C19) = Uanis(C20) = Uanis(C21)
Uanis(C8) = Uanis(C25) = Uanis(C24)
5. Others
 Sof(C2A)=Sof(H2A)=Sof(C3A)=Sof(H3A)=Sof(C1A)=Sof(H1A)=1-FVAR(1)
 Sof(C3)=Sof(H3)=Sof(C2)=Sof(H2)=Sof(C1)=Sof(H1)=FVAR(1)
 Sof(N4A)=Sof(H4AA)=Sof(C9A)=Sof(H9A)=Sof(C10A)=Sof(H10A)=Sof(C12A)=Sof(H12A)=
 Sof(C11A)=Sof(H11A)=Sof(C27A)=1-FVAR(2)
 Sof(C27)=Sof(C12)=Sof(H12)=Sof(C11)=Sof(H11)=Sof(N4)=Sof(H4A)=Sof(C9)=Sof(H9)=
 Sof(C10)=Sof(H10)=FVAR(2)
 Sof(S3A)=Sof(H5B)=Sof(H6B)=Sof(C7A)=Sof(H7A)=1-FVAR(3)
 Sof(S3)=Sof(H5A)=Sof(H6A)=Sof(C7)=Sof(H7)=FVAR(3)
6.a Aromatic/amide H refined with riding coordinates:
 C21(H21), C16(H16), C15(H15), C13(H13), C18(H18), C20(H20), C22(H22),
 C17(H17), C14(H14), C4(H4), C5(H5A), C5(H5B), C6(H6B), C6(H6A), C8(H8),
 C12(H12), C11(H11), C19(H19), N4(H4A), C9(H9), C10(H10), C2A(H2A), C3A(H3A),
 C3(H3), C2(H2), C7A(H7A), C7(H7), C1A(H1A), C1(H1), N4A(H4AA), C9A(H9A),
 C10A(H10A), C12A(H12A), C11A(H11A)
;
_shelx_shelxl_version_number 2014/7
_olex2_submission_special_instructions 'No special instructions were received'

loop_
_space_group_symop_operation_xyz
'x, y, z'
'-x, y, -z+1/2'
'-x, -y, -z'
'x, -y, z-1/2'

loop_
_atom_site_label
_atom_site_type_symbol
_atom_site_fract_x
_atom_site_fract_y
_atom_site_fract_z
_atom_site_U_iso_or_equiv
_atom_site_adp_type
_atom_site_occupancy
_atom_site_site_symmetry_order
_atom_site_calc_flag
_atom_site_refinement_flags_posn
_atom_site_refinement_flags_occupancy
_atom_site_disorder_assembly
_atom_site_disorder_group
Eu1 Eu 0.73330(2) 0.52716(4) 0.42064(3) 0.01566(14) Uani 1 1 d . . . .
S1 S 0.67805(12) 0.9791(3) 0.47888(19) 0.0311(6) Uani 1 1 d . . . .
S2 S 0.90129(13) 0.2310(3) 0.4507(2) 0.0383(7) Uani 1 1 d . . . .
S3 S 0.8942(2) 0.6200(6) 0.7193(3) 0.0307(16) Uani 0.617(14) 1 d . P A 5
S3A S 0.8523(6) 0.8163(10) 0.6087(6) 0.025(3) Uani 0.383(14) 1 d D P A 6
F7 F 0.7362(3) 0.1684(7) 0.6414(5) 0.046(2) Uani 1 1 d . . . .
O2 O 0.6798(3) 0.7001(7) 0.4664(4) 0.0194(14) Uani 1 1 d . . . .
F8 F 0.7872(3) 0.1223(6) 0.5454(4) 0.0340(15) Uani 1 1 d . . . .
F4 F 0.8634(4) 0.8918(7) 0.3083(5) 0.048(2) Uani 1 1 d . . . .
F3 F 0.5289(3) 0.3695(7) 0.4561(6) 0.048(2) Uani 1 1 d . . . .
F9 F 0.8251(4) 0.1798(7) 0.6586(6) 0.061(3) Uani 1 1 d . . . .
F1 F 0.4985(3) 0.5124(7) 0.3687(6) 0.049(2) Uani 1 1 d . . . .
O1 O 0.6386(3) 0.4573(6) 0.4229(4) 0.0186(14) Uani 1 1 d . . . .
F2 F 0.5520(3) 0.3602(7) 0.3322(5) 0.046(2) Uani 1 1 d . . . .
F6 F 0.9100(3) 0.8752(7) 0.4225(5) 0.051(2) Uani 1 1 d . . . .
O5 O 0.7412(3) 0.3603(6) 0.5212(4) 0.0180(14) Uani 1 1 d . . . .
F5 F 0.8251(3) 0.9307(7) 0.4182(5) 0.0443(18) Uani 1 1 d . . . .
O4 O 0.7920(3) 0.6929(7) 0.3718(4) 0.0203(14) Uani 1 1 d . . . .
O6 O 0.7827(3) 0.6146(6) 0.5379(4) 0.0194(14) Uani 1 1 d . . . .
C21 C 0.9764(5) 0.4088(13) 0.4164(8) 0.0383(7) Uani 1 1 d . . . .
H21 H 0.9933 0.4852 0.4005 0.046 Uiso 1 1 calc R . . .
N1 N 0.7275(3) 0.3451(8) 0.3117(5) 0.0185(16) Uani 1 1 d . . . .
N3 N 0.6638(3) 0.7003(9) 0.2750(5) 0.0222(8) Uani 1 1 d . . . .
N2 N 0.6861(3) 0.5811(9) 0.2802(5) 0.0222(8) Uani 1 1 d . . . .
C16 C 0.7321(4) 0.1542(11) 0.1919(7) 0.028(2) Uani 1 1 d . . . .
H16 H 0.7340 0.0905 0.1521 0.034 Uiso 1 1 calc R . . .
C29 C 0.6778(4) 0.4928(11) 0.2208(6) 0.0222(8) Uani 1 1 d . . . .
C15 C 0.7072(4) 0.2719(10) 0.1739(6) 0.024(2) Uani 1 1 d . . . .
H15 H 0.6919 0.2889 0.1219 0.029 Uiso 1 1 calc R . . .
C13 C 0.6194(4) 0.6440(10) 0.1466(6) 0.0222(8) Uani 1 1 d . . . .
H13 H 0.5966 0.6683 0.1016 0.027 Uiso 1 1 calc R . . .
C37 C 0.5943(4) 0.5243(9) 0.4163(6) 0.0158(18) Uani 1 1 d . . . .
C18 C 0.7509(4) 0.2291(10) 0.3266(6) 0.023(2) Uani 1 1 d . . . .
H18 H 0.7659 0.2127 0.3789 0.027 Uiso 1 1 calc R . . .
C25 C 0.7783(4) 0.3456(10) 0.5774(6) 0.0199(11) Uani 1 1 d . . . .
C23 C 0.8500(5) 0.6609(11) 0.6395(7) 0.0301(14) Uani 1 1 d D . . .
C30 C 0.7051(4) 0.3650(10) 0.2346(6) 0.021(2) Uani 1 1 d . . . .
C34 C 0.8615(5) 0.8520(11) 0.3840(7) 0.030(2) Uani 1 1 d . . . .
C20 C 1.0025(5) 0.2833(12) 0.4351(8) 0.0383(7) Uani 1 1 d . . . .
H20 H 1.0406 0.2716 0.4354 0.046 Uiso 1 1 calc R . . .
C22 C 0.8837(4) 0.6166(11) 0.4088(6) 0.023(2) Uani 1 1 d . . . .
H22 H 0.9200 0.6444 0.4190 0.028 Uiso 1 1 calc R . . .
C26 C 0.7816(4) 0.2039(10) 0.6075(7) 0.024(2) Uani 1 1 d . . . .
C36 C 0.6313(4) 0.7378(9) 0.4530(6) 0.0181(19) Uani 1 1 d . . . .
C24 C 0.8133(4) 0.5690(10) 0.5947(6) 0.0199(11) Uani 1 1 d . . . .
C32 C 0.8714(4) 0.4810(10) 0.4146(5) 0.0178(19) Uani 1 1 d . . . .
C17 C 0.7544(5) 0.1311(11) 0.2692(7) 0.030(2) Uani 1 1 d . . . .
H17 H 0.7714 0.0519 0.2826 0.036 Uiso 1 1 calc R . . .
C35 C 0.6215(5) 0.8781(10) 0.4632(7) 0.0295(18) Uani 1 1 d . . . .
C28 C 0.6303(4) 0.7270(10) 0.2105(6) 0.0222(8) Uani 1 1 d D . . .
C14 C 0.6439(4) 0.5230(11) 0.1520(6) 0.0222(8) Uani 1 1 d . . . .
H14 H 0.6380 0.4623 0.1105 0.027 Uiso 1 1 calc R . . .
C4 C 0.5869(4) 0.6558(10) 0.4280(6) 0.022(2) Uani 1 1 d . . . .
H4 H 0.5517 0.6914 0.4191 0.026 Uiso 1 1 calc R . . .
C33 C 0.8429(4) 0.7084(10) 0.3882(6) 0.021(2) Uani 1 1 d . . . .
C5 C 0.9145(5) 0.7701(12) 0.7348(7) 0.0301(14) Uani 1 1 d . . . .
H5A H 0.9389 0.7922 0.7786 0.036 Uiso 0.617(14) 1 calc R P A 5
H5B H 0.9448 0.7784 0.7722 0.036 Uiso 0.383(14) 1 calc R P A 6
C31 C 0.9173(5) 0.3883(13) 0.4280(8) 0.0383(7) Uani 1 1 d . . . .
C38 C 0.5428(5) 0.4427(11) 0.3928(8) 0.032(3) Uani 1 1 d . . . .
C6 C 0.8946(4) 0.8607(12) 0.6815(6) 0.0301(14) Uani 1 1 d D . . .
H6B H 0.9053 0.9477 0.6872 0.036 Uiso 0.383(14) 1 calc R P A 6
H6A H 0.9058 0.9476 0.6807 0.036 Uiso 0.617(14) 1 calc R P A 5
C8 C 0.8133(4) 0.4334(10) 0.6161(6) 0.0199(11) Uani 1 1 d . . . .
H8 H 0.8381 0.4042 0.6576 0.024 Uiso 1 1 calc R . . .
C27 C 0.6134(9) 0.8679(19) 0.213(2) 0.0282(14) Uani 0.525(10) 1 d D P B 3
C12 C 0.6299(10) 0.966(3) 0.2729(14) 0.0282(14) Uani 0.525(10) 1 d . P B 3
H12 H 0.6541 0.9416 0.3164 0.034 Uiso 0.525(10) 1 calc R P B 3
C11 C 0.6121(10) 1.092(2) 0.2691(14) 0.0282(14) Uani 0.525(10) 1 d . P B 3
H11 H 0.6233 1.1514 0.3097 0.034 Uiso 0.525(10) 1 calc R P B 3
C19 C 0.9683(5) 0.1862(13) 0.4519(8) 0.0383(7) Uani 1 1 d . . . .
H19 H 0.9804 0.1016 0.4632 0.046 Uiso 1 1 calc R . . .
N4 N 0.5788(7) 0.9160(18) 0.1482(11) 0.0282(14) Uani 0.525(10) 1 d . P B 3
H4A H 0.5683 0.8639 0.1093 0.034 Uiso 0.525(10) 1 calc R P B 3
C9 C 0.5616(9) 1.042(2) 0.1448(13) 0.0282(14) Uani 0.525(10) 1 d . P B 3
H9 H 0.5384 1.0679 0.1007 0.034 Uiso 0.525(10) 1 calc R P B 3
O3 O 0.8232(3) 0.4357(6) 0.4117(4) 0.0174(13) Uani 1 1 d . . . .
C10 C 0.5768(9) 1.132(2) 0.2033(13) 0.0282(14) Uani 0.525(10) 1 d . P B 3
H10 H 0.5639 1.2171 0.1994 0.034 Uiso 0.525(10) 1 calc R P B 3
C2A C 0.5857(9) 1.083(2) 0.4957(16) 0.0295(18) Uani 0.490(17) 1 d . P C 2
H2A H 0.5589 1.1462 0.5019 0.035 Uiso 0.490(17) 1 calc R P C 2
C3A C 0.5724(10) 0.949(2) 0.4822(15) 0.0295(18) Uani 0.490(17) 1 d . P C 2
H3A H 0.5374 0.9132 0.4851 0.035 Uiso 0.490(17) 1 calc R P C 2
C3 C 0.5728(10) 0.947(2) 0.4418(13) 0.0295(18) Uani 0.510(17) 1 d . P C 1
H3 H 0.5388 0.9083 0.4279 0.035 Uiso 0.510(17) 1 calc R P C 1
C2 C 0.5822(9) 1.088(2) 0.4439(15) 0.0295(18) Uani 0.510(17) 1 d . P C 1
H2 H 0.5546 1.1509 0.4346 0.035 Uiso 0.510(17) 1 calc R P C 1
C7A C 0.8757(16) 0.645(4) 0.7206(15) 0.0301(14) Uani 0.383(14) 1 d D P A 6
H7A H 0.8706 0.5775 0.7566 0.036 Uiso 0.383(14) 1 calc R P A 6
C7 C 0.852(2) 0.801(2) 0.625(2) 0.0301(14) Uani 0.617(14) 1 d D P A 5
H7 H 0.8306 0.8459 0.5856 0.036 Uiso 0.617(14) 1 calc R P A 5
C1A C 0.6398(10) 1.111(2) 0.4991(14) 0.0295(18) Uani 0.490(17) 1 d . P C 2
H1A H 0.6544 1.1936 0.5111 0.035 Uiso 0.490(17) 1 calc R P C 2
C1 C 0.6368(10) 1.116(2) 0.4613(14) 0.0295(18) Uani 0.510(17) 1 d . P C 1
H1 H 0.6506 1.2010 0.4636 0.035 Uiso 0.510(17) 1 calc R P C 1
N4A N 0.5484(8) 0.853(2) 0.1802(12) 0.0282(14) Uani 0.475(10) 1 d . P B 4
H4AA H 0.5328 0.7829 0.1606 0.034 Uiso 0.475(10) 1 calc R P B 4
C9A C 0.5229(10) 0.971(2) 0.1832(14) 0.0282(14) Uani 0.475(10) 1 d . P B 4
H9A H 0.4862 0.9777 0.1631 0.034 Uiso 0.475(10) 1 calc R P B 4
C10A C 0.5485(10) 1.080(3) 0.2140(14) 0.0282(14) Uani 0.475(10) 1 d . P B 4
H10A H 0.5292 1.1585 0.2141 0.034 Uiso 0.475(10) 1 calc R P B 4
C12A C 0.6282(12) 0.958(3) 0.2459(15) 0.0282(14) Uani 0.475(10) 1 d . P B 4
H12A H 0.6638 0.9481 0.2697 0.034 Uiso 0.475(10) 1 calc R P B 4
C11A C 0.6014(11) 1.076(3) 0.2444(15) 0.0282(14) Uani 0.475(10) 1 d . P B 4
H11A H 0.6192 1.1508 0.2639 0.034 Uiso 0.475(10) 1 calc R P B 4
C27A C 0.6005(11) 0.859(3) 0.212(2) 0.0282(14) Uani 0.475(10) 1 d . P B 4

loop_
_atom_site_aniso_label
_atom_site_aniso_U_11
_atom_site_aniso_U_22
_atom_site_aniso_U_33
_atom_site_aniso_U_23
_atom_site_aniso_U_13
_atom_site_aniso_U_12
Eu1 0.0184(2) 0.0117(2) 0.0166(2) -0.00094(18) -0.00155(16) 0.00167(18)
S1 0.0314(14) 0.0178(13) 0.0444(17) -0.0066(12) 0.0051(12) -0.0022(11)
S2 0.0309(14) 0.0333(15) 0.0507(17) 0.0093(13) 0.0014(12) 0.0065(11)
S3 0.028(3) 0.038(3) 0.025(2) 0.0009(19) -0.0065(19) -0.008(2)
S3A 0.026(4) 0.023(4) 0.026(6) -0.010(3) 0.000(4) -0.001(3)
F7 0.068(5) 0.022(4) 0.052(5) 0.009(3) 0.032(4) 0.002(3)
O2 0.018(3) 0.019(3) 0.021(3) -0.008(3) -0.004(3) 0.003(3)
F8 0.043(4) 0.014(3) 0.046(4) -0.001(3) 0.009(3) 0.000(3)
F4 0.077(6) 0.032(4) 0.036(4) 0.013(3) 0.004(4) -0.014(4)
F3 0.033(4) 0.033(4) 0.080(6) 0.010(4) 0.013(4) -0.005(3)
F9 0.080(6) 0.019(4) 0.077(6) 0.020(4) -0.049(5) -0.003(4)
F1 0.026(3) 0.026(4) 0.092(7) -0.009(4) -0.020(4) 0.009(3)
O1 0.026(3) 0.012(3) 0.018(3) 0.007(3) 0.002(3) 0.002(3)
F2 0.038(4) 0.038(4) 0.061(5) -0.026(4) -0.009(3) -0.002(3)
F6 0.050(5) 0.024(4) 0.073(6) 0.007(4) -0.027(4) -0.015(3)
O5 0.020(3) 0.015(3) 0.019(3) -0.002(3) -0.002(3) -0.001(3)
F5 0.060(5) 0.020(3) 0.054(5) -0.003(3) 0.007(4) -0.005(3)
O4 0.023(4) 0.021(4) 0.017(3) -0.002(3) -0.002(3) 0.000(3)
O6 0.025(4) 0.014(3) 0.019(3) -0.008(3) -0.001(3) 0.004(3)
C21 0.0309(14) 0.0333(15) 0.0507(17) 0.0093(13) 0.0014(12) 0.0065(11)
N1 0.021(4) 0.015(4) 0.019(4) -0.005(3) -0.004(3) -0.001(3)
N3 0.025(2) 0.027(2) 0.0139(17) 0.0020(15) 0.0011(15) 0.0019(16)
N2 0.025(2) 0.027(2) 0.0139(17) 0.0020(15) 0.0011(15) 0.0019(16)
C16 0.027(5) 0.024(6) 0.034(6) -0.013(5) 0.007(4) -0.006(4)
C29 0.025(2) 0.027(2) 0.0139(17) 0.0020(15) 0.0011(15) 0.0019(16)
C15 0.031(6) 0.023(5) 0.018(5) -0.002(4) 0.002(4) -0.010(4)
C13 0.025(2) 0.027(2) 0.0139(17) 0.0020(15) 0.0011(15) 0.0019(16)
C37 0.012(4) 0.017(5) 0.018(4) -0.003(4) 0.000(3) -0.003(4)
C18 0.027(5) 0.016(5) 0.025(5) -0.001(4) -0.001(4) 0.003(4)
C25 0.017(3) 0.021(3) 0.022(3) 0.004(2) 0.000(2) 0.001(2)
C23 0.033(3) 0.031(3) 0.026(3) -0.012(3) 0.000(2) -0.005(3)
C30 0.018(5) 0.018(5) 0.029(5) -0.005(4) 0.005(4) -0.006(4)
C34 0.030(6) 0.026(6) 0.033(6) 0.009(5) 0.003(5) 0.000(4)
C20 0.0309(14) 0.0333(15) 0.0507(17) 0.0093(13) 0.0014(12) 0.0065(11)
C22 0.022(5) 0.028(6) 0.019(5) 0.000(4) -0.003(4) 0.004(4)
C26 0.030(5) 0.015(5) 0.027(5) 0.006(4) -0.001(4) 0.000(4)
C36 0.018(5) 0.013(4) 0.023(5) 0.004(4) 0.002(4) 0.004(4)
C24 0.017(3) 0.021(3) 0.022(3) 0.004(2) 0.000(2) 0.001(2)
C32 0.020(4) 0.025(5) 0.008(4) 0.002(4) 0.001(3) 0.000(4)
C17 0.035(6) 0.022(5) 0.034(6) -0.004(5) 0.009(5) 0.000(5)
C35 0.027(3) 0.015(3) 0.048(5) 0.001(4) 0.010(4) 0.002(2)
C28 0.025(2) 0.027(2) 0.0139(17) 0.0020(15) 0.0011(15) 0.0019(16)
C14 0.025(2) 0.027(2) 0.0139(17) 0.0020(15) 0.0011(15) 0.0019(16)
C4 0.012(4) 0.021(5) 0.032(5) -0.004(4) 0.001(4) 0.003(4)
C33 0.030(5) 0.020(5) 0.015(4) 0.007(4) 0.000(4) -0.010(4)
C5 0.033(3) 0.031(3) 0.026(3) -0.012(3) 0.000(2) -0.005(3)
C31 0.0309(14) 0.0333(15) 0.0507(17) 0.0093(13) 0.0014(12) 0.0065(11)
C38 0.023(5) 0.020(5) 0.052(7) -0.009(5) 0.000(5) 0.001(4)
C6 0.033(3) 0.031(3) 0.026(3) -0.012(3) 0.000(2) -0.005(3)
C8 0.017(3) 0.021(3) 0.022(3) 0.004(2) 0.000(2) 0.001(2)
C27 0.028(3) 0.030(3) 0.026(3) 0.002(3) 0.002(3) 0.007(3)
C12 0.028(3) 0.030(3) 0.026(3) 0.002(3) 0.002(3) 0.007(3)
C11 0.028(3) 0.030(3) 0.026(3) 0.002(3) 0.002(3) 0.007(3)
C19 0.0309(14) 0.0333(15) 0.0507(17) 0.0093(13) 0.0014(12) 0.0065(11)
N4 0.028(3) 0.030(3) 0.026(3) 0.002(3) 0.002(3) 0.007(3)
C9 0.028(3) 0.030(3) 0.026(3) 0.002(3) 0.002(3) 0.007(3)
O3 0.024(3) 0.014(3) 0.014(3) -0.003(3) 0.002(3) 0.000(3)
C10 0.028(3) 0.030(3) 0.026(3) 0.002(3) 0.002(3) 0.007(3)
C2A 0.027(3) 0.015(3) 0.048(5) 0.001(4) 0.010(4) 0.002(2)
C3A 0.027(3) 0.015(3) 0.048(5) 0.001(4) 0.010(4) 0.002(2)
C3 0.027(3) 0.015(3) 0.048(5) 0.001(4) 0.010(4) 0.002(2)
C2 0.027(3) 0.015(3) 0.048(5) 0.001(4) 0.010(4) 0.002(2)
C7A 0.033(3) 0.031(3) 0.026(3) -0.012(3) 0.000(2) -0.005(3)
C7 0.033(3) 0.031(3) 0.026(3) -0.012(3) 0.000(2) -0.005(3)
C1A 0.027(3) 0.015(3) 0.048(5) 0.001(4) 0.010(4) 0.002(2)
C1 0.027(3) 0.015(3) 0.048(5) 0.001(4) 0.010(4) 0.002(2)
N4A 0.028(3) 0.030(3) 0.026(3) 0.002(3) 0.002(3) 0.007(3)
C9A 0.028(3) 0.030(3) 0.026(3) 0.002(3) 0.002(3) 0.007(3)
C10A 0.028(3) 0.030(3) 0.026(3) 0.002(3) 0.002(3) 0.007(3)
C12A 0.028(3) 0.030(3) 0.026(3) 0.002(3) 0.002(3) 0.007(3)
C11A 0.028(3) 0.030(3) 0.026(3) 0.002(3) 0.002(3) 0.007(3)
C27A 0.028(3) 0.030(3) 0.026(3) 0.002(3) 0.002(3) 0.007(3)

loop_
_atom_type_symbol
_atom_type_description
_atom_type_scat_dispersion_real
_atom_type_scat_dispersion_imag
_atom_type_scat_source
C C 0.0033 0.0016 'International Tables Vol C Tables 4.2.6.8 and 6.1.1.4'
H H 0.0000 0.0000 'International Tables Vol C Tables 4.2.6.8 and 6.1.1.4'
N N 0.0061 0.0033 'International Tables Vol C Tables 4.2.6.8 and 6.1.1.4'
O O 0.0106 0.0060 'International Tables Vol C Tables 4.2.6.8 and 6.1.1.4'
F F 0.0171 0.0103 'International Tables Vol C Tables 4.2.6.8 and 6.1.1.4'
S S 0.1246 0.1234 'International Tables Vol C Tables 4.2.6.8 and 6.1.1.4'
Eu Eu -0.1578 3.6682 'International Tables Vol C Tables 4.2.6.8 and 6.1.1.4'

loop_
_geom_angle_atom_site_label_1
_geom_angle_atom_site_label_2
_geom_angle_atom_site_label_3
_geom_angle
O2 Eu1 O1 70.8(2)
O2 Eu1 O5 109.6(2)
O2 Eu1 O4 85.9(2)
O2 Eu1 O6 73.3(2)
O2 Eu1 N1 139.6(2)
O2 Eu1 N2 84.7(3)
O2 Eu1 O3 147.4(2)
O1 Eu1 N1 77.9(2)
O1 Eu1 N2 73.3(2)
O5 Eu1 O1 78.9(2)
O5 Eu1 O4 136.3(2)
O5 Eu1 O6 71.9(2)
O5 Eu1 N1 88.1(2)
O5 Eu1 N2 142.4(3)
O5 Eu1 O3 74.4(2)
O4 Eu1 O1 143.8(2)
O4 Eu1 N1 106.4(2)
O4 Eu1 N2 77.4(3)
O6 Eu1 O1 121.8(2)
O6 Eu1 O4 74.3(2)
O6 Eu1 N1 146.8(2)
O6 Eu1 N2 145.1(3)
O6 Eu1 O3 77.7(2)
N2 Eu1 N1 61.8(3)
O3 Eu1 O1 139.5(2)
O3 Eu1 O4 71.9(2)
O3 Eu1 N1 71.4(2)
O3 Eu1 N2 112.3(2)
C35 S1 C1 90.9(9)
C1A S1 C35 93.9(9)
C19 S2 C31 91.5(6)
C5 S3 C23 93.3(6)
C6 S3A C23 94.3(7)
C36 O2 Eu1 135.4(6)
C37 O1 Eu1 129.7(6)
C25 O5 Eu1 128.4(6)
C33 O4 Eu1 128.0(6)
C24 O6 Eu1 135.4(6)
C20 C21 H21 127.5
C20 C21 C31 105.1(11)
C31 C21 H21 127.5
C18 N1 Eu1 120.7(6)
C18 N1 C30 116.3(8)
C30 N1 Eu1 122.7(6)
C28 N3 N2 117.6(9)
N3 N2 Eu1 114.0(6)
N3 N2 C29 121.9(8)
C29 N2 Eu1 123.5(7)
C15 C16 H16 120.2
C17 C16 H16 120.2
C17 C16 C15 119.5(10)
N2 C29 C30 116.1(9)
N2 C29 C14 120.1(10)
C14 C29 C30 123.8(10)
C16 C15 H15 120.5
C16 C15 C30 118.9(10)
C30 C15 H15 120.5
C28 C13 H13 121.6
C28 C13 C14 116.7(9)
C14 C13 H13 121.6
O1 C37 C4 129.3(9)
O1 C37 C38 113.4(8)
C4 C37 C38 117.2(8)
N1 C18 H18 117.9
N1 C18 C17 124.2(10)
C17 C18 H18 117.9
O5 C25 C26 111.8(8)
O5 C25 C8 131.2(9)
C8 C25 C26 117.0(9)
C24 C23 S3 124.5(9)
C24 C23 S3A 119.4(9)
C7A C23 S3A 111.4(19)
C7A C23 C24 127(2)
C7 C23 S3 110.0(18)
C7 C23 C24 125.4(19)
N1 C30 C29 115.0(9)
N1 C30 C15 122.7(10)
C15 C30 C29 122.3(10)
F4 C34 F6 108.3(10)
F4 C34 F5 106.2(9)
F4 C34 C33 111.5(10)
F6 C34 F5 106.1(10)
F6 C34 C33 113.8(9)
F5 C34 C33 110.4(9)
C21 C20 H20 122.2
C19 C20 C21 115.6(11)
C19 C20 H20 122.2
C32 C22 H22 119.1
C33 C22 H22 119.1
C33 C22 C32 121.8(9)
F7 C26 F8 106.6(9)
F7 C26 F9 109.2(10)
F7 C26 C25 111.8(9)
F8 C26 C25 110.3(8)
F9 C26 F8 104.6(9)
F9 C26 C25 113.7(9)
O2 C36 C35 116.2(9)
O2 C36 C4 124.4(9)
C4 C36 C35 119.4(9)
O6 C24 C23 116.7(9)
O6 C24 C8 122.7(9)
C8 C24 C23 120.6(9)
C22 C32 C31 118.7(9)
O3 C32 C22 123.9(9)
O3 C32 C31 117.4(10)
C16 C17 C18 118.3(11)
C16 C17 H17 120.9
C18 C17 H17 120.9
C36 C35 S1 118.1(8)
C3A C35 S1 108.7(12)
C3A C35 C36 131.4(13)
C3 C35 S1 112.5(12)
C3 C35 C36 127.3(13)
N3 C28 C13 124.7(10)
N3 C28 C27 109.3(14)
N3 C28 C27A 115.8(15)
C13 C28 C27 125.4(15)
C13 C28 C27A 119.4(15)
C29 C14 H14 120.6
C13 C14 C29 118.8(10)
C13 C14 H14 120.6
C37 C4 C36 121.4(9)
C37 C4 H4 119.3
C36 C4 H4 119.3
O4 C33 C34 113.4(9)
O4 C33 C22 129.8(10)
C22 C33 C34 116.7(9)
S3 C5 H5A 121.4
C6 C5 S3 117.1(9)
C6 C5 H5A 121.4
C6 C5 H5B 127.1
C6 C5 C7A 105.8(13)
C7A C5 H5B 127.1
C21 C31 S2 113.6(9)
C32 C31 S2 117.6(9)
C32 C31 C21 128.5(11)
F3 C38 C37 110.4(10)
F1 C38 F3 106.9(10)
F1 C38 F2 106.7(10)
F1 C38 C37 114.4(9)
F2 C38 F3 107.1(9)
F2 C38 C37 111.0(9)
S3A C6 H6B 120.6
C5 C6 S3A 118.8(10)
C5 C6 H6B 120.6
C5 C6 H6A 125.3
C5 C6 C7 109.5(13)
C7 C6 H6A 125.3
C25 C8 C24 122.2(9)
C25 C8 H8 118.9
C24 C8 H8 118.9
C12 C27 C28 128(2)
N4 C27 C28 118(2)
N4 C27 C12 113.7(18)
C27 C12 H12 118.2
C11 C12 C27 124(2)
C11 C12 H12 118.2
C12 C11 H11 120.5
C12 C11 C10 119(2)
C10 C11 H11 120.5
S2 C19 H19 123.0
C20 C19 S2 114.0(10)
C20 C19 H19 123.0
C27 N4 H4A 118.9
C9 N4 C27 122.2(19)
C9 N4 H4A 118.9
N4 C9 H9 118.5
N4 C9 C10 123(2)
C10 C9 H9 118.5
C32 O3 Eu1 134.7(6)
C11 C10 H10 120.8
C9 C10 C11 118(2)
C9 C10 H10 120.8
C3A C2A H2A 122.3
C1A C2A H2A 122.3
C1A C2A C3A 115(2)
C35 C3A H3A 125.1
C2A C3A C35 109.8(19)
C2A C3A H3A 125.1
C35 C3 H3 124.2
C35 C3 C2 111.5(19)
C2 C3 H3 124.2
C3 C2 H2 124.5
C1 C2 C3 111(2)
C1 C2 H2 124.5
C23 C7A C5 105(2)
C23 C7A H7A 127.4
C5 C7A H7A 127.4
C23 C7 C6 110(2)
C23 C7 H7 125.2
C6 C7 H7 125.2
S1 C1A H1A 124.2
C2A C1A S1 111.5(18)
C2A C1A H1A 124.2
S1 C1 H1 123.0
C2 C1 S1 114.0(17)
C2 C1 H1 123.0
C9A N4A H4AA 124.3
C27A N4A H4AA 124.3
C27A N4A C9A 111(2)
N4A C9A H9A 118.4
C10A C9A N4A 123(2)
C10A C9A H9A 118.4
C9A C10A H10A 119.5
C11A C10A C9A 121(2)
C11A C10A H10A 119.5
C11A C12A H12A 121.9
C27A C12A H12A 121.9
C27A C12A C11A 116(2)
C10A C11A C12A 118(3)
C10A C11A H11A 120.8
C12A C11A H11A 120.8
N4A C27A C28 113(2)
C12A C27A C28 117(2)
C12A C27A N4A 130(3)

loop_
_geom_bond_atom_site_label_1
_geom_bond_atom_site_label_2
_geom_bond_distance
Eu1 O2 2.351(7)
Eu1 O1 2.408(7)
Eu1 O5 2.384(7)
Eu1 O4 2.392(7)
Eu1 O6 2.385(7)
Eu1 N1 2.590(8)
Eu1 N2 2.579(8)
Eu1 O3 2.388(7)
S1 C35 1.725(11)
S1 C1A 1.69(2)
S1 C1 1.74(2)
S2 C31 1.704(13)
S2 C19 1.689(12)
S3 C23 1.697(12)
S3 C5 1.629(13)
S3A C23 1.673(16)
S3A C6 1.595(13)
F7 C26 1.319(13)
O2 C36 1.245(11)
F8 C26 1.338(13)
F4 C34 1.321(13)
F3 C38 1.349(15)
F9 C26 1.331(12)
F1 C38 1.329(13)
O1 C37 1.273(11)
F2 C38 1.341(14)
F6 C34 1.321(13)
O5 C25 1.258(11)
F5 C34 1.347(14)
O4 C33 1.255(12)
O6 C24 1.247(11)
C21 H21 0.9300
C21 C20 1.457(17)
C21 C31 1.476(17)
N1 C18 1.332(13)
N1 C30 1.367(13)
N3 N2 1.336(12)
N3 C28 1.325(12)
N2 C29 1.339(13)
C16 H16 0.9300
C16 C15 1.373(16)
C16 C17 1.373(16)
C29 C30 1.477(14)
C29 C14 1.393(13)
C15 H15 0.9300
C15 C30 1.388(14)
C13 H13 0.9300
C13 C28 1.368(14)
C13 C14 1.375(15)
C37 C4 1.375(14)
C37 C38 1.532(14)
C18 H18 0.9300
C18 C17 1.389(15)
C25 C26 1.535(14)
C25 C8 1.366(14)
C23 C24 1.462(14)
C23 C7A 1.449(19)
C23 C7 1.456(19)
C34 C33 1.542(15)
C20 H20 0.9300
C20 C19 1.337(18)
C22 H22 0.9300
C22 C32 1.425(15)
C22 C33 1.390(14)
C36 C35 1.468(14)
C36 C4 1.405(14)
C24 C8 1.433(14)
C32 C31 1.469(15)
C32 O3 1.254(11)
C17 H17 0.9300
C35 C3A 1.45(3)
C35 C3 1.40(3)
C28 C27 1.501(18)
C28 C27A 1.53(3)
C14 H14 0.9300
C4 H4 0.9300
C5 H5A 0.9300
C5 H5B 0.9300
C5 C6 1.347(17)
C5 C7A 1.59(4)
C6 H6B 0.9300
C6 H6A 0.9300
C6 C7 1.47(4)
C8 H8 0.9300
C27 C12 1.45(3)
C27 N4 1.40(3)
C12 H12 0.9300
C12 C11 1.36(3)
C11 H11 0.9300
C11 C10 1.40(3)
C19 H19 0.9300
N4 H4A 0.8600
N4 C9 1.35(3)
C9 H9 0.9300
C9 C10 1.37(3)
C10 H10 0.9300
C2A H2A 0.9300
C2A C3A 1.42(3)
C2A C1A 1.34(3)
C3A H3A 0.9300
C3 H3 0.9300
C3 C2 1.46(3)
C2 H2 0.9300
C2 C1 1.37(3)
C7A H7A 0.9300
C7 H7 0.9300
C1A H1A 0.9300
C1 H1 0.9300
N4A H4AA 0.8600
N4A C9A 1.36(3)
N4A C27A 1.34(3)
C9A H9A 0.9300
C9A C10A 1.36(4)
C10A H10A 0.9300
C10A C11A 1.35(3)
C12A H12A 0.9300
C12A C11A 1.37(4)
C12A C27A 1.32(4)
C11A H11A 0.9300

loop_
_geom_torsion_atom_site_label_1
_geom_torsion_atom_site_label_2
_geom_torsion_atom_site_label_3
_geom_torsion_atom_site_label_4
_geom_torsion
Eu1 O2 C36 C35 -152.2(7)
Eu1 O2 C36 C4 26.6(16)
Eu1 O1 C37 C4 -19.9(15)
Eu1 O1 C37 C38 160.9(7)
Eu1 O5 C25 C26 -157.8(6)
Eu1 O5 C25 C8 24.6(16)
Eu1 O4 C33 C34 -150.8(7)
Eu1 O4 C33 C22 29.6(15)
Eu1 O6 C24 C23 159.9(7)
Eu1 O6 C24 C8 -20.0(15)
Eu1 N1 C18 C17 -173.4(8)
Eu1 N1 C30 C29 -7.6(11)
Eu1 N1 C30 C15 173.0(7)
Eu1 N2 C29 C30 -9.6(12)
Eu1 N2 C29 C14 169.0(7)
S1 C35 C3A C2A 8.5(18)
S1 C35 C3 C2 -4.0(13)
S3 C23 C24 O6 179.3(8)
S3 C23 C24 C8 -0.8(15)
S3 C23 C7 C6 3(3)
S3 C5 C6 C7 7(2)
S3A C23 C24 O6 -4.5(14)
S3A C23 C24 C8 175.4(9)
S3A C23 C7A C5 -20(3)
O2 C36 C35 S1 8.5(13)
O2 C36 C35 C3A -154.3(15)
O2 C36 C35 C3 170.8(12)
O2 C36 C4 C37 0.1(17)
F4 C34 C33 O4 -75.4(12)
F4 C34 C33 C22 104.3(11)
O1 C37 C4 C36 -2.0(17)
O1 C37 C38 F3 73.1(11)
O1 C37 C38 F1 -166.3(10)
O1 C37 C38 F2 -45.5(13)
F6 C34 C33 O4 161.7(10)
F6 C34 C33 C22 -18.6(14)
O5 C25 C26 F7 -64.8(12)
O5 C25 C26 F8 53.7(11)
O5 C25 C26 F9 170.9(9)
O5 C25 C8 C24 -1.1(18)
F5 C34 C33 O4 42.4(12)
F5 C34 C33 C22 -137.9(10)
O6 C24 C8 C25 -2.5(16)
C21 C20 C19 S2 -1.8(17)
N1 C18 C17 C16 -0.3(17)
N3 N2 C29 C30 180.0(8)
N3 N2 C29 C14 -1.4(15)
N3 C28 C27 C12 1(3)
N3 C28 C27 N4 178.3(17)
N3 C28 C27A N4A -141(2)
N3 C28 C27A C12A 36(3)
N2 N3 C28 C13 -3.9(15)
N2 N3 C28 C27 -175.5(13)
N2 N3 C28 C27A 173.3(14)
N2 C29 C30 N1 10.8(13)
N2 C29 C30 C15 -169.8(9)
N2 C29 C14 C13 -0.2(15)
C16 C15 C30 N1 0.8(15)
C16 C15 C30 C29 -178.5(9)
C15 C16 C17 C18 -0.3(16)
C13 C28 C27 C12 -170(2)
C13 C28 C27 N4 7(3)
C13 C28 C27A N4A 36(3)
C13 C28 C27A C12A -147(2)
C18 N1 C30 C29 178.0(9)
C18 N1 C30 C15 -1.4(14)
C23 S3 C5 C6 -4.4(11)
C23 S3A C6 C5 3.2(13)
C23 C24 C8 C25 177.6(10)
C30 N1 C18 C17 1.1(15)
C30 C29 C14 C13 178.3(9)
C20 C21 C31 S2 -4.3(14)
C20 C21 C31 C32 -177.5(13)
C22 C32 C31 S2 169.9(8)
C22 C32 C31 C21 -17.1(19)
C22 C32 O3 Eu1 -13.4(14)
C26 C25 C8 C24 -178.6(9)
C36 C35 C3A C2A 172.5(15)
C36 C35 C3 C2 -167.1(13)
C24 C23 C7A C5 175.6(13)
C24 C23 C7 C6 -179.5(16)
C32 C22 C33 O4 -0.4(17)
C32 C22 C33 C34 180.0(9)
C17 C16 C15 C30 0.0(15)
C35 S1 C1A C2A 0.9(12)
C35 S1 C1 C2 -0.2(12)
C35 C36 C4 C37 178.8(10)
C35 C3 C2 C1 3.8(18)
C28 N3 N2 Eu1 -167.9(7)
C28 N3 N2 C29 3.4(14)
C28 C13 C14 C29 -0.2(15)
C28 C27 C12 C11 180(2)
C28 C27 N4 C9 -179.7(18)
C14 C29 C30 N1 -167.7(9)
C14 C29 C30 C15 11.6(16)
C14 C13 C28 N3 2.3(16)
C14 C13 C28 C27 172.5(14)
C14 C13 C28 C27A -174.8(15)
C4 C37 C38 F3 -106.3(11)
C4 C37 C38 F1 14.4(15)
C4 C37 C38 F2 135.2(10)
C4 C36 C35 S1 -170.4(8)
C4 C36 C35 C3A 27(2)
C4 C36 C35 C3 -8.0(17)
C33 C22 C32 C31 173.5(10)
C33 C22 C32 O3 -8.9(15)
C5 S3 C23 C24 -177.1(10)
C5 S3 C23 C7 1(2)
C5 C6 C7 C23 -6(3)
C31 S2 C19 C20 -0.8(12)
C31 C21 C20 C19 3.8(17)
C31 C32 O3 Eu1 164.2(8)
C38 C37 C4 C36 177.3(10)
C6 S3A C23 C24 177.2(10)
C6 S3A C23 C7A 12(2)
C6 C5 C7A C23 21(3)
C8 C25 C26 F7 113.1(11)
C8 C25 C26 F8 -128.4(10)
C8 C25 C26 F9 -11.1(14)
C27 C12 C11 C10 -1(4)
C27 N4 C9 C10 1(3)
C12 C27 N4 C9 -2(3)
C12 C11 C10 C9 0(3)
C19 S2 C31 C21 3.1(11)
C19 S2 C31 C32 177.1(11)
N4 C27 C12 C11 3(4)
N4 C9 C10 C11 1(3)
O3 C32 C31 S2 -7.8(14)
O3 C32 C31 C21 165.2(12)
C3A C2A C1A S1 4(2)
C3 C2 C1 S1 -2.0(17)
C7A C23 C24 O6 159(2)
C7A C23 C24 C8 -21(3)
C7A C5 C6 S3A -15.0(19)
C7 C23 C24 O6 2(3)
C7 C23 C24 C8 -178(2)
C1A S1 C35 C36 -171.9(12)
C1A S1 C35 C3A -5.5(10)
C1A C2A C3A C35 -8(2)
C1 S1 C35 C36 167.3(12)
C1 S1 C35 C3 2.5(9)
N4A C9A C10A C11A -1(4)
C9A N4A C27A C28 179(2)
C9A N4A C27A C12A 3(5)
C9A C10A C11A C12A -2(4)
C11A C12A C27A C28 178(2)
C11A C12A C27A N4A -5(5)
C27A N4A C9A C10A 0(4)
C27A C12A C11A C10A 5(4)
